data_4038995
loop_
_publ_author_name
'Numez Avila, Aaron Gabriel'
'Desch\^enes-Simard, Beno\^it'
'Arnold, Joseph E.'
'Morency, Mathieu'
'Chartrand, Daniel'
'Maris, Thierry'
'Berger, Gilles'
'Day, Graham M.'
'Hanessian, Stephen'
'Wuest, James D.'

_publ_contact_author_id_orcid 0000-0001-9731-4046
_publ_section_title
;
 Surprising Chemistry of 6.Azidotetrazolo[5,1.a]phthalazine: What a
 Purported Natural Product Reveals about the Polymorphism of Explosives
;
_journal_name_full 'Journal of Organic Chemistry'
_journal_page_first 6680
_journal_page_last 6694
_journal_paper_doi 10.1021/acs.joc.2c00369
_journal_volume 87
_journal_year 2022
_chemical_absolute_configuration unk
_chemical_formula_moiety 'C8 H4 N8'
_chemical_formula_sum 'C8 H4 N8'
_chemical_formula_weight 212.19
_space_group_crystal_system orthorhombic
_space_group_IT_number 43
_space_group_name_Hall 'F 2 -2d'
_space_group_name_H-M_alt 'F d d 2'
_atom_sites_solution_hydrogens geom
_atom_sites_solution_primary dual
_audit_contact_author_email thierry.maris@umontreal.ca
_audit_contact_author_name 'Thierry Maris'
_audit_contact_author_phone '+1 514 340 4711 2579'
_audit_creation_date 2021-02-04
_audit_creation_method
;
Olex2 1.3
(compiled 2020.11.12 svn.r5f609507 for OlexSys, GUI svn.r6226)
;
_cell_angle_alpha 90
_cell_angle_beta 90
_cell_angle_gamma 90
_cell_formula_units_Z 16
_cell_length_a 20.2505(10)
_cell_length_b 33.1064(15)
_cell_length_c 5.3773(3)
_cell_measurement_reflns_used 3304
_cell_measurement_temperature 100
_cell_measurement_theta_max 69.587
_cell_measurement_theta_min 5.120
_cell_volume 3605.1(3)
_computing_cell_refinement
;
SAINT (2013) V8.40B; Integration Software for Single Crystal Data.
Bruker AXS Inc., Madison, WI 53719-1173.
;
_computing_data_collection
;
APEX 3 (2019) Bruker AXS Inc., Madison, WI 53719-1173.
;
_computing_data_reduction
;
SAINT (2013) V8.40B; Integration Software for Single Crystal Data.
Bruker AXS Inc., Madison, WI 53719-1173.
;
_computing_molecular_graphics 'Olex2 1.3 (Dolomanov et al., 2009)'
_computing_publication_material 'Olex2 1.3 (Dolomanov et al., 2009)'
_computing_structure_refinement 'XL  (Sheldrick, 2008)'
_computing_structure_solution 'SHELXT 2018/2 (Sheldrick, 2018)'
_diffrn_ambient_temperature 100
_diffrn_detector 'CCD area detector'
_diffrn_detector_area_resol_mean 8.3
_diffrn_detector_type 'Bruker Smart CCD 6000 Area Detector'
_diffrn_measured_fraction_theta_full 0.998
_diffrn_measured_fraction_theta_max 0.998
_diffrn_measurement_device 'three-circle diffractometer'
_diffrn_measurement_device_type 'Bruker Smart 6000'
_diffrn_measurement_method '\w scans'
_diffrn_radiation_collimation 'Focusing mirrors'
_diffrn_radiation_monochromator 'Montel 200 Mirrors Optics'
_diffrn_radiation_probe x-ray
_diffrn_radiation_type 'Cu K\a'
_diffrn_radiation_wavelength 1.54178
_diffrn_reflns_av_R_equivalents 0.0439
_diffrn_reflns_av_unetI/netI 0.0275
_diffrn_reflns_Laue_measured_fraction_full 0.998
_diffrn_reflns_Laue_measured_fraction_max 0.998
_diffrn_reflns_limit_h_max 21
_diffrn_reflns_limit_h_min -24
_diffrn_reflns_limit_k_max 40
_diffrn_reflns_limit_k_min -40
_diffrn_reflns_limit_l_max 6
_diffrn_reflns_limit_l_min -6
_diffrn_reflns_number 11750
_diffrn_reflns_point_group_measured_fraction_full 0.999
_diffrn_reflns_point_group_measured_fraction_max 0.999
_diffrn_reflns_theta_full 67.679
_diffrn_reflns_theta_max 72.268
_diffrn_reflns_theta_min 5.120
_diffrn_source 'Rotating Anode'
_diffrn_source_current 20.0
_diffrn_source_power 0.8
_diffrn_source_target Cu
_diffrn_source_type 'Nonius FR591 Rotating Anode'
_diffrn_source_voltage 40.0
_exptl_absorpt_coefficient_mu 0.935
_exptl_absorpt_correction_T_max 0.7536
_exptl_absorpt_correction_T_min 0.6077
_exptl_absorpt_correction_type multi-scan
_exptl_absorpt_process_details
;
SADABS-2016/2 (Bruker,2016/2) was used for absorption correction.
wR2(int) was 0.0997 before and 0.0617 after correction.
The Ratio of minimum to maximum transmission is 0.8064.
The \l/2 correction factor is Not present.
;
_exptl_crystal_colour 'clear light colourless'
_exptl_crystal_colour_lustre clear
_exptl_crystal_colour_modifier light
_exptl_crystal_colour_primary colourless
_exptl_crystal_density_diffrn 1.564
_exptl_crystal_description needle
_exptl_crystal_F_000 1728
_exptl_crystal_size_max 0.18
_exptl_crystal_size_mid 0.04
_exptl_crystal_size_min 0.04
_refine_diff_density_max 0.171
_refine_diff_density_min -0.209
_refine_diff_density_rms 0.050
_refine_ls_abs_structure_details
;
 Refined as an inversion twin.
;
_refine_ls_abs_structure_Flack 0.0(6)
_refine_ls_extinction_coef .
_refine_ls_extinction_method none
_refine_ls_goodness_of_fit_ref 1.062
_refine_ls_hydrogen_treatment constr
_refine_ls_matrix_type full
_refine_ls_number_parameters 146
_refine_ls_number_reflns 1776
_refine_ls_number_restraints 1
_refine_ls_restrained_S_all 1.061
_refine_ls_R_factor_all 0.0404
_refine_ls_R_factor_gt 0.0367
_refine_ls_shift/su_max 0.000
_refine_ls_shift/su_mean 0.000
_refine_ls_structure_factor_coef Fsqd
_refine_ls_weighting_details 'w=1/[\s^2^(Fo^2^)+(0.0608P)^2^+0.2833P] where P=(Fo^2^+2Fc^2^)/3'
_refine_ls_weighting_scheme calc
_refine_ls_wR_factor_gt 0.0908
_refine_ls_wR_factor_ref 0.0934
_reflns_Friedel_coverage 0.799
_reflns_Friedel_fraction_full 1.000
_reflns_Friedel_fraction_max 1.000
_reflns_number_gt 1632
_reflns_number_total 1776
_reflns_threshold_expression 'I > 2\s(I)'
_cod_data_source_file bent33.cif
_cod_data_source_block bent33
_cod_database_code 4038995

loop_
_space_group_symop_id
_space_group_symop_operation_xyz
1 'x, y, z'
2 '-x, -y, z'
3 'x+1/4, -y+1/4, z+1/4'
4 '-x+1/4, y+1/4, z+1/4'
5 'x, y+1/2, z+1/2'
6 '-x, -y+1/2, z+1/2'
7 'x+1/4, -y+3/4, z+3/4'
8 '-x+1/4, y+3/4, z+3/4'
9 'x+1/2, y, z+1/2'
10 '-x+1/2, -y, z+1/2'
11 'x+3/4, -y+1/4, z+3/4'
12 '-x+3/4, y+1/4, z+3/4'
13 'x+1/2, y+1/2, z'
14 '-x+1/2, -y+1/2, z'
15 'x+3/4, -y+3/4, z+1/4'
16 '-x+3/4, y+3/4, z+1/4'

loop_
_atom_site_label
_atom_site_type_symbol
_atom_site_fract_x
_atom_site_fract_y
_atom_site_fract_z
_atom_site_U_iso_or_equiv
_atom_site_adp_type
_atom_site_occupancy
_atom_site_site_symmetry_order
_atom_site_calc_flag
_atom_site_refinement_flags_posn
_atom_site_refinement_flags_adp
_atom_site_refinement_flags_occupancy
_atom_site_disorder_assembly
_atom_site_disorder_group
N1 N 0.67312(11) 0.62868(6) 0.9541(4) 0.0466(5) Uani 1 1 d . . . . .
N2 N 0.67778(11) 0.58792(7) 0.9869(5) 0.0502(5) Uani 1 1 d . . . . .
N3 N 0.64389(11) 0.56790(7) 0.8200(5) 0.0472(5) Uani 1 1 d . . . . .
N4 N 0.61653(10) 0.59657(6) 0.6743(4) 0.0398(5) Uani 1 1 d . . . . .
N5 N 0.57733(10) 0.58673(6) 0.4772(4) 0.0409(5) Uani 1 1 d . . . . .
N6 N 0.51583(11) 0.61301(6) 0.1491(4) 0.0467(6) Uani 1 1 d . . . . .
N7 N 0.50535(10) 0.57695(6) 0.0880(5) 0.0477(5) Uani 1 1 d . . . . .
N8 N 0.49145(13) 0.54687(8) 0.0077(5) 0.0613(7) Uani 1 1 d . . . . .
C1 C 0.63438(11) 0.63340(7) 0.7569(5) 0.0388(6) Uani 1 1 d . . . . .
C2 C 0.60984(12) 0.66839(7) 0.6269(5) 0.0385(6) Uani 1 1 d . . . . .
C3 C 0.62444(13) 0.70823(7) 0.6945(5) 0.0437(6) Uani 1 1 d . . . . .
H3 H 0.651051 0.713705 0.835994 0.052 Uiso 1 1 calc R U . . .
C4 C 0.59969(13) 0.73931(7) 0.5529(6) 0.0468(6) Uani 1 1 d . . . . .
H4 H 0.609803 0.766441 0.595945 0.056 Uiso 1 1 calc R U . . .
C5 C 0.56008(12) 0.73152(7) 0.3476(6) 0.0457(6) Uani 1 1 d . . . . .
H5 H 0.543279 0.753403 0.252409 0.055 Uiso 1 1 calc R U . . .
C6 C 0.54480(13) 0.69244(7) 0.2802(5) 0.0428(6) Uani 1 1 d . . . . .
H6 H 0.517418 0.687405 0.140118 0.051 Uiso 1 1 calc R U . . .
C7 C 0.56996(11) 0.66028(7) 0.4196(5) 0.0382(5) Uani 1 1 d . . . . .
C8 C 0.55611(11) 0.61826(7) 0.3575(5) 0.0382(5) Uani 1 1 d . . . . .

loop_
_atom_site_aniso_label
_atom_site_aniso_U_11
_atom_site_aniso_U_22
_atom_site_aniso_U_33
_atom_site_aniso_U_23
_atom_site_aniso_U_13
_atom_site_aniso_U_12
N1 0.0450(11) 0.0515(12) 0.0434(12) 0.0052(10) 0.0038(10) 0.0030(9)
N2 0.0487(12) 0.0526(12) 0.0494(13) 0.0107(11) 0.0039(10) 0.0084(10)
N3 0.0479(12) 0.0447(11) 0.0491(13) 0.0069(10) 0.0052(10) 0.0094(9)
N4 0.0410(10) 0.0372(10) 0.0412(11) 0.0050(9) 0.0071(9) 0.0044(8)
N5 0.0423(11) 0.0375(10) 0.0428(12) 0.0003(9) 0.0062(9) 0.0013(8)
N6 0.0494(12) 0.0385(11) 0.0523(15) -0.0005(10) -0.0003(10) -0.0052(9)
N7 0.0442(12) 0.0452(13) 0.0536(12) -0.0030(10) 0.0070(10) -0.0052(9)
N8 0.0622(15) 0.0494(14) 0.0724(17) -0.0100(13) 0.0039(13) -0.0107(11)
C1 0.0367(12) 0.0419(12) 0.0378(14) 0.0004(11) 0.0082(10) 0.0020(9)
C2 0.0365(12) 0.0396(13) 0.0394(13) 0.0016(10) 0.0099(10) 0.0024(9)
C3 0.0467(14) 0.0416(13) 0.0429(14) -0.0042(11) 0.0059(11) -0.0012(10)
C4 0.0522(15) 0.0349(12) 0.0531(15) -0.0019(11) 0.0081(12) -0.0017(10)
C5 0.0505(14) 0.0385(13) 0.0481(14) 0.0046(12) 0.0071(12) 0.0041(11)
C6 0.0427(12) 0.0437(13) 0.0419(14) 0.0018(11) 0.0048(11) 0.0012(10)
C7 0.0373(12) 0.0369(12) 0.0404(13) -0.0005(10) 0.0106(10) 0.0001(9)
C8 0.0366(12) 0.0389(12) 0.0390(13) 0.0013(11) 0.0088(10) -0.0004(9)

loop_
_atom_type_symbol
_atom_type_description
_atom_type_scat_dispersion_real
_atom_type_scat_dispersion_imag
_atom_type_scat_source
C C 0.0181 0.0091 'International Tables Vol C Tables 4.2.6.8 and 6.1.1.4'
H H 0.0000 0.0000 'International Tables Vol C Tables 4.2.6.8 and 6.1.1.4'
N N 0.0311 0.0180 'International Tables Vol C Tables 4.2.6.8 and 6.1.1.4'

loop_
_geom_angle_atom_site_label_1
_geom_angle_atom_site_label_2
_geom_angle_atom_site_label_3
_geom_angle
_geom_angle_site_symmetry_1
_geom_angle_site_symmetry_3
C1 N1 N2 105.1(2) . .
N3 N2 N1 112.1(2) . .
N2 N3 N4 104.9(2) . .
N3 N4 N5 121.5(2) . .
C1 N4 N3 109.6(2) . .
C1 N4 N5 129.0(2) . .
C8 N5 N4 112.7(2) . .
N7 N6 C8 115.3(2) . .
N8 N7 N6 170.8(3) . .
N1 C1 N4 108.4(2) . .
N1 C1 C2 133.3(2) . .
N4 C1 C2 118.4(2) . .
C3 C2 C1 124.0(2) . .
C3 C2 C7 120.6(2) . .
C7 C2 C1 115.5(2) . .
C2 C3 H3 120.5 . .
C4 C3 C2 119.0(3) . .
C4 C3 H3 120.5 . .
C3 C4 H4 119.6 . .
C3 C4 C5 120.8(2) . .
C5 C4 H4 119.6 . .
C4 C5 H5 119.6 . .
C6 C5 C4 120.9(3) . .
C6 C5 H5 119.6 . .
C5 C6 H6 120.3 . .
C5 C6 C7 119.5(3) . .
C7 C6 H6 120.3 . .
C2 C7 C8 118.4(2) . .
C6 C7 C2 119.4(2) . .
C6 C7 C8 122.2(2) . .
N5 C8 N6 119.4(2) . .
N5 C8 C7 126.1(2) . .
N6 C8 C7 114.5(2) . .

loop_
_geom_bond_atom_site_label_1
_geom_bond_atom_site_label_2
_geom_bond_distance
_geom_bond_site_symmetry_2
N1 N2 1.364(3) .
N1 C1 1.328(3) .
N2 N3 1.310(4) .
N3 N4 1.350(3) .
N4 N5 1.363(3) .
N4 C1 1.347(3) .
N5 C8 1.300(3) .
N6 N7 1.256(3) .
N6 C8 1.397(3) .
N7 N8 1.121(3) .
C1 C2 1.441(3) .
C2 C3 1.400(3) .
C2 C7 1.402(4) .
C3 H3 0.9500 .
C3 C4 1.375(4) .
C4 H4 0.9500 .
C4 C5 1.389(4) .
C5 H5 0.9500 .
C5 C6 1.379(3) .
C6 H6 0.9500 .
C6 C7 1.399(3) .
C7 C8 1.458(3) .

loop_
_geom_torsion_atom_site_label_1
_geom_torsion_atom_site_label_2
_geom_torsion_atom_site_label_3
_geom_torsion_atom_site_label_4
_geom_torsion
_geom_torsion_site_symmetry_1
_geom_torsion_site_symmetry_2
_geom_torsion_site_symmetry_3
_geom_torsion_site_symmetry_4
N1 N2 N3 N4 0.1(3) . . . .
N1 C1 C2 C3 0.1(4) . . . .
N1 C1 C2 C7 179.1(2) . . . .
N2 N1 C1 N4 -0.1(3) . . . .
N2 N1 C1 C2 179.6(2) . . . .
N2 N3 N4 N5 179.9(2) . . . .
N2 N3 N4 C1 -0.1(3) . . . .
N3 N4 N5 C8 -179.3(2) . . . .
N3 N4 C1 N1 0.1(3) . . . .
N3 N4 C1 C2 -179.6(2) . . . .
N4 N5 C8 N6 179.4(2) . . . .
N4 N5 C8 C7 -0.9(3) . . . .
N4 C1 C2 C3 179.7(2) . . . .
N4 C1 C2 C7 -1.3(3) . . . .
N5 N4 C1 N1 -179.9(2) . . . .
N5 N4 C1 C2 0.4(3) . . . .
N7 N6 C8 N5 -2.7(3) . . . .
N7 N6 C8 C7 177.6(2) . . . .
C1 N1 N2 N3 0.0(3) . . . .
C1 N4 N5 C8 0.7(3) . . . .
C1 C2 C3 C4 178.3(2) . . . .
C1 C2 C7 C6 -179.0(2) . . . .
C1 C2 C7 C8 1.1(3) . . . .
C2 C3 C4 C5 0.8(4) . . . .
C2 C7 C8 N5 0.1(3) . . . .
C2 C7 C8 N6 179.8(2) . . . .
C3 C2 C7 C6 0.0(3) . . . .
C3 C2 C7 C8 -179.9(2) . . . .
C3 C4 C5 C6 -0.3(4) . . . .
C4 C5 C6 C7 -0.4(4) . . . .
C5 C6 C7 C2 0.5(3) . . . .
C5 C6 C7 C8 -179.6(2) . . . .
C6 C7 C8 N5 -179.8(2) . . . .
C6 C7 C8 N6 -0.1(3) . . . .
C7 C2 C3 C4 -0.7(4) . . . .

_cod_database_fobs_code 4038995
